data_2238454
loop_
_publ_author_name
'Bozkurt, Nihat'
'Tun\,c, Tuncay'
'\,Caylak Deliba\,s, Nagihan'
'Necefo\(glu, Hacali'
'H\"okelek, Tuncer'

_publ_section_title
;
 Aquabis(3-chlorobenzoato-\k<i>O</i>)bis(<i>N</i>,<i>N</i>-diethylnicotinamide-\k<i>N</i>)copper(II)
;
_journal_coeditor_code XU5719
_journal_issue 8
_journal_name_full 'Acta Crystallographica Section E'
_journal_page_first m458
_journal_page_last m459
_journal_paper_doi 10.1107/S1600536813018989
_journal_volume 69
_journal_year 2013
_chemical_formula_iupac '[Cu (C7 H4 Cl O2)2 (C10 H14 N2 O)2 (H2 O)]'
_chemical_formula_moiety 'C34 H38 Cl2 Cu N4 O7'
_chemical_formula_sum 'C34 H38 Cl2 Cu N4 O7'
_chemical_formula_weight 749.13
_chemical_name_systematic
Aquabis(3-chlorobenzoato-\k<i>O</i>)bis(<i>N</i>,<i>N</i>-diethylnicotinamide-\k<i>N</i>)copper(II)
_space_group_IT_number 45
_symmetry_cell_setting orthorhombic
_symmetry_space_group_name_Hall 'I 2 -2c'
_symmetry_space_group_name_H-M 'I b a 2'
_atom_sites_solution_hydrogens geom
_atom_sites_solution_primary direct
_atom_sites_solution_secondary difmap
_audit_creation_method SHELXL-97
_cell_angle_alpha 90.00
_cell_angle_beta 90.00
_cell_angle_gamma 90.00
_cell_formula_units_Z 4
_cell_length_a 15.9185(9)
_cell_length_b 19.2366(11)
_cell_length_c 11.5535(7)
_cell_measurement_reflns_used 9278
_cell_measurement_temperature 296(2)
_cell_measurement_theta_max 30.69
_cell_measurement_theta_min 2.18
_cell_volume 3537.9(4)
_computing_cell_refinement '<i>SAINT</i> (Bruker, 2012)'
_computing_data_collection '<i>APEX2</i> (Bruker, 2012)'
_computing_data_reduction '<i>SAINT</i> (Bruker, 2012)'
_computing_molecular_graphics '<i>ORTEP-3</i> for Windows (Farrugia, 2012)'
_computing_publication_material 'WinGX (Farrugia, 2012) and PLATON (Spek, 2009)'
_computing_structure_refinement '<i>SHELXL97</i> (Sheldrick, 2008)'
_computing_structure_solution '<i>SHELXS97</i> (Sheldrick, 2008)'
_diffrn_ambient_temperature 296(2)
_diffrn_measured_fraction_theta_full 0.995
_diffrn_measured_fraction_theta_max 0.995
_diffrn_measurement_device_type 'Bruker SMART BREEZE CCD'
_diffrn_measurement_method '\f and \w scans'
_diffrn_radiation_monochromator graphite
_diffrn_radiation_source 'fine-focus sealed tube'
_diffrn_radiation_type MoK\a
_diffrn_radiation_wavelength 0.71073
_diffrn_reflns_av_R_equivalents 0.0480
_diffrn_reflns_av_sigmaI/netI 0.0251
_diffrn_reflns_limit_h_max 23
_diffrn_reflns_limit_h_min -23
_diffrn_reflns_limit_k_max 28
_diffrn_reflns_limit_k_min -28
_diffrn_reflns_limit_l_max 16
_diffrn_reflns_limit_l_min -17
_diffrn_reflns_number 75834
_diffrn_reflns_theta_full 32.31
_diffrn_reflns_theta_max 32.31
_diffrn_reflns_theta_min 1.66
_exptl_absorpt_coefficient_mu 0.820
_exptl_absorpt_correction_T_max 0.884
_exptl_absorpt_correction_T_min 0.821
_exptl_absorpt_correction_type multi-scan
_exptl_absorpt_process_details '(<i>SADABS</i>; Bruker, 2012)'
_exptl_crystal_colour blue
_exptl_crystal_density_diffrn 1.406
_exptl_crystal_density_method 'not measured'
_exptl_crystal_description block
_exptl_crystal_F_000 1556
_exptl_crystal_size_max 0.35
_exptl_crystal_size_mid 0.20
_exptl_crystal_size_min 0.15
_refine_diff_density_max 0.252
_refine_diff_density_min -0.394
_refine_ls_abs_structure_details 'Flack (1983), with no Friedel pairs measured'
_refine_ls_abs_structure_Flack 0.027(10)
_refine_ls_extinction_method none
_refine_ls_goodness_of_fit_ref 1.055
_refine_ls_hydrogen_treatment mixed
_refine_ls_matrix_type full
_refine_ls_number_parameters 224
_refine_ls_number_reflns 6232
_refine_ls_number_restraints 1
_refine_ls_restrained_S_all 1.055
_refine_ls_R_factor_all 0.0403
_refine_ls_R_factor_gt 0.0316
_refine_ls_shift/su_max 0.002
_refine_ls_shift/su_mean 0.000
_refine_ls_structure_factor_coef Fsqd
_refine_ls_weighting_details 'calc w=1/[\s^2^(Fo^2^)+(0.0490P)^2^+0.4582P] where P=(Fo^2^+2Fc^2^)/3'
_refine_ls_weighting_scheme calc
_refine_ls_wR_factor_gt 0.0823
_refine_ls_wR_factor_ref 0.0862
_reflns_number_gt 5189
_reflns_number_total 6232
_reflns_threshold_expression I>2\s(I)
_cod_data_source_file xu5719.cif
_cod_data_source_block I
_cod_database_code 2238454
_cod_database_fobs_code 2238454

loop_
_symmetry_equiv_pos_as_xyz
'x, y, z'
'-x, -y, z'
'-x, y, z+1/2'
'x, -y, z+1/2'
'x+1/2, y+1/2, z+1/2'
'-x+1/2, -y+1/2, z+1/2'
'-x+1/2, y+1/2, z+1'
'x+1/2, -y+1/2, z+1'

loop_
_atom_site_type_symbol
_atom_site_label
_atom_site_fract_x
_atom_site_fract_y
_atom_site_fract_z
_atom_site_U_iso_or_equiv
_atom_site_adp_type
_atom_site_calc_flag
_atom_site_refinement_flags
_atom_site_occupancy
_atom_site_symmetry_multiplicity
Cu Cu1 1.0000 0.5000 0.41873(3) 0.03000(6) Uani d S 1 2
Cl Cl1 1.46828(3) 0.59979(3) 0.63513(5) 0.06445(15) Uani d . 1 1
O O1 1.11786(6) 0.52434(6) 0.41852(13) 0.0393(2) Uani d . 1 1
O O2 1.14688(8) 0.52348(10) 0.60832(13) 0.0614(4) Uani d . 1 1
O O3 0.84439(11) 0.72659(11) 0.16031(16) 0.0800(5) Uani d . 1 1
O O4 1.0000 0.5000 0.22505(18) 0.0538(6) Uani d S 1 2
H H41 1.0395(19) 0.4937(15) 0.185(4) 0.083(10) Uiso d . 1 1
N N1 0.96843(7) 0.60210(6) 0.42656(14) 0.0353(2) Uani d . 1 1
N N2 0.74305(10) 0.72799(9) 0.29566(14) 0.0469(3) Uani d . 1 1
C C1 1.16668(9) 0.52875(9) 0.50510(15) 0.0363(3) Uani d . 1 1
C C2 1.25768(9) 0.54254(8) 0.47400(14) 0.0349(3) Uani d . 1 1
C C3 1.31396(9) 0.56202(9) 0.56019(15) 0.0391(3) Uani d . 1 1
H H3 1.2964 0.5673 0.6364 0.047 Uiso calc R 1 1
C C4 1.39704(10) 0.57329(8) 0.52927(16) 0.0414(3) Uani d . 1 1
C C5 1.42506(9) 0.56541(8) 0.4176(2) 0.0469(3) Uani d . 1 1
H H5 1.4812 0.5729 0.3992 0.056 Uiso calc R 1 1
C C6 1.36773(12) 0.54600(10) 0.33236(19) 0.0514(4) Uani d . 1 1
H H6 1.3857 0.5403 0.2563 0.062 Uiso calc R 1 1
C C7 1.28426(11) 0.53510(9) 0.36030(17) 0.0422(4) Uani d . 1 1
H H7 1.2460 0.5228 0.3030 0.051 Uiso calc R 1 1
C C8 0.90811(10) 0.62540(8) 0.35534(15) 0.0372(3) Uani d . 1 1
H H8 0.8802 0.5936 0.3084 0.045 Uiso calc R 1 1
C C9 0.88569(10) 0.69476(8) 0.34881(14) 0.0398(3) Uani d . 1 1
C C10 0.92796(12) 0.74174(8) 0.4190(2) 0.0510(4) Uani d . 1 1
H H10 0.9146 0.7888 0.4161 0.061 Uiso calc R 1 1
C C11 0.99002(12) 0.71828(10) 0.4931(2) 0.0509(4) Uani d . 1 1
H H11 1.0188 0.7490 0.5409 0.061 Uiso calc R 1 1
C C12 1.00827(10) 0.64755(10) 0.49440(18) 0.0412(3) Uani d . 1 1
H H12 1.0497 0.6314 0.5443 0.049 Uiso calc R 1 1
C C13 0.82193(13) 0.71794(10) 0.26044(15) 0.0462(4) Uani d . 1 1
C C14 0.71426(12) 0.71772(12) 0.4142(2) 0.0551(4) Uani d . 1 1
H H14A 0.6784 0.7563 0.4361 0.066 Uiso calc R 1 1
H H14B 0.7625 0.7177 0.4656 0.066 Uiso calc R 1 1
C C15 0.6667(2) 0.65112(17) 0.4298(3) 0.0907(8) Uani d . 1 1
H H15A 0.6454 0.6486 0.5074 0.136 Uiso calc R 1 1
H H15B 0.7036 0.6125 0.4159 0.136 Uiso calc R 1 1
H H15C 0.6208 0.6496 0.3760 0.136 Uiso calc R 1 1
C C16 0.68061(14) 0.75374(11) 0.2115(2) 0.0546(5) Uani d . 1 1
H H16A 0.6255 0.7363 0.2325 0.066 Uiso calc R 1 1
H H16B 0.6943 0.7358 0.1353 0.066 Uiso calc R 1 1
C C17 0.6778(2) 0.83180(13) 0.2067(3) 0.0864(9) Uani d . 1 1
H H17A 0.6405 0.8462 0.1461 0.130 Uiso calc R 1 1
H H17B 0.7332 0.8495 0.1916 0.130 Uiso calc R 1 1
H H17C 0.6581 0.8496 0.2795 0.130 Uiso calc R 1 1

loop_
_atom_site_aniso_label
_atom_site_aniso_U_11
_atom_site_aniso_U_22
_atom_site_aniso_U_33
_atom_site_aniso_U_12
_atom_site_aniso_U_13
_atom_site_aniso_U_23
Cu1 0.02380(9) 0.03532(10) 0.03087(11) 0.00119(8) 0.000 0.000
Cl1 0.0404(2) 0.0777(3) 0.0752(4) -0.0116(2) -0.0184(2) 0.0065(3)
O1 0.0265(4) 0.0465(5) 0.0449(5) -0.0019(4) -0.0005(5) -0.0018(7)
O2 0.0334(6) 0.1087(12) 0.0420(7) -0.0084(7) 0.0062(5) 0.0074(8)
O3 0.0700(10) 0.1258(14) 0.0442(8) 0.0380(10) 0.0141(8) 0.0253(10)
O4 0.0329(9) 0.1020(18) 0.0265(10) 0.0133(9) 0.000 0.000
N1 0.0290(5) 0.0383(5) 0.0385(7) 0.0010(4) 0.0002(6) -0.0028(6)
N2 0.0421(7) 0.0617(8) 0.0369(7) 0.0086(6) -0.0025(6) -0.0013(7)
C1 0.0271(6) 0.0404(8) 0.0414(8) 0.0011(5) 0.0034(5) 0.0022(6)
C2 0.0259(6) 0.0380(7) 0.0408(8) 0.0008(5) 0.0023(6) 0.0036(6)
C3 0.0304(6) 0.0462(8) 0.0409(8) -0.0006(6) -0.0011(6) 0.0060(6)
C4 0.0292(6) 0.0394(7) 0.0556(10) -0.0005(6) -0.0050(6) 0.0073(7)
C5 0.0283(6) 0.0440(7) 0.0683(10) -0.0026(5) 0.0105(8) 0.0012(10)
C6 0.0425(9) 0.0593(10) 0.0523(11) -0.0073(7) 0.0181(8) -0.0060(8)
C7 0.0353(7) 0.0488(9) 0.0426(9) -0.0033(6) 0.0052(7) -0.0042(7)
C8 0.0340(7) 0.0392(7) 0.0385(8) 0.0023(5) -0.0017(6) -0.0016(6)
C9 0.0390(7) 0.0417(7) 0.0389(8) 0.0065(6) 0.0043(6) 0.0030(6)
C10 0.0548(9) 0.0352(6) 0.0631(10) 0.0041(6) 0.0000(11) -0.0029(10)
C11 0.0458(9) 0.0426(9) 0.0643(12) -0.0027(7) -0.0054(8) -0.0141(8)
C12 0.0339(7) 0.0463(8) 0.0435(9) 0.0026(6) -0.0029(6) -0.0071(7)
C13 0.0503(9) 0.0505(9) 0.0377(9) 0.0151(8) 0.0031(7) 0.0035(7)
C14 0.0438(8) 0.0812(12) 0.0405(8) 0.0058(8) 0.0010(9) -0.0060(12)
C15 0.099(2) 0.0903(18) 0.0825(19) -0.0149(15) 0.0178(19) 0.0077(18)
C16 0.0501(10) 0.0630(11) 0.0508(10) 0.0082(8) -0.0108(8) -0.0045(9)
C17 0.094(2) 0.0615(13) 0.104(2) 0.0226(13) -0.0383(17) -0.0114(14)

loop_
_atom_type_symbol
_atom_type_description
_atom_type_scat_dispersion_real
_atom_type_scat_dispersion_imag
_atom_type_scat_source
C C 0.0033 0.0016 'International Tables Vol C Tables 4.2.6.8 and 6.1.1.4'
H H 0.0000 0.0000 'International Tables Vol C Tables 4.2.6.8 and 6.1.1.4'
Cl Cl 0.1484 0.1585 'International Tables Vol C Tables 4.2.6.8 and 6.1.1.4'
Cu Cu 0.3201 1.2651 'International Tables Vol C Tables 4.2.6.8 and 6.1.1.4'
N N 0.0061 0.0033 'International Tables Vol C Tables 4.2.6.8 and 6.1.1.4'
O O 0.0106 0.0060 'International Tables Vol C Tables 4.2.6.8 and 6.1.1.4'

loop_
_geom_angle_atom_site_label_1
_geom_angle_atom_site_label_2
_geom_angle_atom_site_label_3
_geom_angle_site_symmetry_1
_geom_angle_site_symmetry_3
_geom_angle
O1 Cu1 O1 . 2_765 179.86(9)
O1 Cu1 O4 . . 89.93(5)
O1 Cu1 O4 2_765 . 89.93(5)
O1 Cu1 N1 . . 90.35(5)
O1 Cu1 N1 2_765 . 89.66(5)
O1 Cu1 N1 . 2_765 89.66(5)
O1 Cu1 N1 2_765 2_765 90.35(5)
N1 Cu1 O4 . . 92.55(5)
N1 Cu1 O4 2_765 . 92.55(5)
N1 Cu1 N1 2_765 . 174.89(9)
C1 O1 Cu1 . . 127.53(12)
Cu1 O4 H41 . . 126(3)
C8 N1 Cu1 . . 118.25(11)
C12 N1 Cu1 . . 122.85(12)
C12 N1 C8 . . 118.79(13)
C13 N2 C14 . . 124.25(16)
C13 N2 C16 . . 118.78(16)
C14 N2 C16 . . 116.93(15)
O1 C1 C2 . . 114.20(14)
O2 C1 O1 . . 126.72(15)
O2 C1 C2 . . 119.08(15)
C3 C2 C1 . . 119.53(15)
C7 C2 C1 . . 119.85(14)
C7 C2 C3 . . 120.62(14)
C2 C3 H3 . . 120.9
C4 C3 C2 . . 118.15(16)
C4 C3 H3 . . 120.9
C3 C4 Cl1 . . 119.02(14)
C5 C4 Cl1 . . 118.68(12)
C5 C4 C3 . . 122.30(16)
C4 C5 C6 . . 118.74(14)
C4 C5 H5 . . 120.6
C6 C5 H5 . . 120.6
C5 C6 H6 . . 119.8
C7 C6 C5 . . 120.31(18)
C7 C6 H6 . . 119.8
C2 C7 H7 . . 120.1
C6 C7 C2 . . 119.87(17)
C6 C7 H7 . . 120.1
N1 C8 C9 . . 122.71(15)
N1 C8 H8 . . 118.6
C9 C8 H8 . . 118.6
C8 C9 C10 . . 118.11(16)
C8 C9 C13 . . 119.75(16)
C10 C9 C13 . . 121.96(15)
C9 C10 H10 . . 120.2
C11 C10 C9 . . 119.69(15)
C11 C10 H10 . . 120.2
C10 C11 C12 . . 118.36(17)
C10 C11 H11 . . 120.8
C12 C11 H11 . . 120.8
N1 C12 C11 . . 122.34(17)
N1 C12 H12 . . 118.8
C11 C12 H12 . . 118.8
O3 C13 N2 . . 122.97(18)
O3 C13 C9 . . 118.98(17)
N2 C13 C9 . . 118.05(16)
N2 C14 C15 . . 112.8(2)
N2 C14 H14A . . 109.0
N2 C14 H14B . . 109.0
C15 C14 H14A . . 109.0
C15 C14 H14B . . 109.0
H14A C14 H14B . . 107.8
C14 C15 H15A . . 109.5
C14 C15 H15B . . 109.5
C14 C15 H15C . . 109.5
H15A C15 H15B . . 109.5
H15A C15 H15C . . 109.5
H15B C15 H15C . . 109.5
N2 C16 C17 . . 112.26(19)
N2 C16 H16A . . 109.2
N2 C16 H16B . . 109.2
C17 C16 H16A . . 109.2
C17 C16 H16B . . 109.2
H16A C16 H16B . . 107.9
C16 C17 H17A . . 109.5
C16 C17 H17B . . 109.5
C16 C17 H17C . . 109.5
H17A C17 H17B . . 109.5
H17A C17 H17C . . 109.5
H17B C17 H17C . . 109.5

loop_
_geom_bond_atom_site_label_1
_geom_bond_atom_site_label_2
_geom_bond_site_symmetry_2
_geom_bond_distance
_geom_bond_publ_flag
Cu1 N1 . 2.0294(12) y
Cu1 N1 2_765 2.0294(12) ?
Cu1 O1 . 1.9337(10) y
Cu1 O1 2_765 1.9337(10) ?
Cu1 O4 . 2.238(2) y
Cl1 C4 . 1.7439(18) ?
O1 C1 . 1.269(2) ?
O4 H41 . 0.79(4) ?
N1 C8 . 1.341(2) ?
N1 C12 . 1.335(2) ?
N2 C13 . 1.334(2) ?
N2 C14 . 1.458(3) ?
N2 C16 . 1.476(3) ?
C1 O2 . 1.238(2) ?
C1 C2 . 1.516(2) ?
C2 C3 . 1.391(2) ?
C2 C7 . 1.387(2) ?
C3 C4 . 1.387(2) ?
C3 H3 . 0.9300 ?
C5 C4 . 1.373(3) ?
C5 C6 . 1.394(3) ?
C5 H5 . 0.9300 ?
C6 H6 . 0.9300 ?
C7 C6 . 1.383(2) ?
C7 H7 . 0.9300 ?
C8 H8 . 0.9300 ?
C9 C8 . 1.383(2) ?
C9 C10 . 1.388(3) ?
C9 C13 . 1.507(2) ?
C10 C11 . 1.383(3) ?
C10 H10 . 0.9300 ?
C11 H11 . 0.9300 ?
C12 C11 . 1.391(3) ?
C12 H12 . 0.9300 ?
C13 O3 . 1.222(2) ?
C14 C15 . 1.499(4) ?
C14 H14A . 0.9700 ?
C14 H14B . 0.9700 ?
C15 H15A . 0.9600 ?
C15 H15B . 0.9600 ?
C15 H15C . 0.9600 ?
C16 C17 . 1.503(3) ?
C16 H16A . 0.9700 ?
C16 H16B . 0.9700 ?
C17 H17A . 0.9600 ?
C17 H17B . 0.9600 ?
C17 H17C . 0.9600 ?

loop_
_geom_hbond_atom_site_label_D
_geom_hbond_atom_site_label_H
_geom_hbond_atom_site_label_A
_geom_hbond_site_symmetry_A
_geom_hbond_distance_DH
_geom_hbond_distance_HA
_geom_hbond_distance_DA
_geom_hbond_angle_DHA
_geom_hbond_publ_flag
O4 H41 O2 4_564 0.79(4) 1.95(3) 2.7367(17) 171(4) yes

loop_
_geom_torsion_atom_site_label_1
_geom_torsion_atom_site_label_2
_geom_torsion_atom_site_label_3
_geom_torsion_atom_site_label_4
_geom_torsion_site_symmetry_1
_geom_torsion
O4 Cu1 O1 C1 . -173.97(13)
N1 Cu1 O1 C1 . 93.48(14)
N1 Cu1 O1 C1 2_765 -81.41(14)
O1 Cu1 N1 C8 . 133.82(13)
O1 Cu1 N1 C8 2_765 -46.04(13)
O1 Cu1 N1 C12 . -42.21(15)
O1 Cu1 N1 C12 2_765 137.94(15)
O4 Cu1 N1 C8 . 43.87(12)
O4 Cu1 N1 C12 . -132.15(14)
Cu1 O1 C1 O2 . -6.0(3)
Cu1 O1 C1 C2 . 174.59(9)
Cu1 N1 C8 C9 . -175.86(13)
C12 N1 C8 C9 . 0.3(3)
Cu1 N1 C12 C11 . 175.38(16)
C8 N1 C12 C11 . -0.6(3)
C14 N2 C13 O3 . 179.6(2)
C14 N2 C13 C9 . -0.3(3)
C16 N2 C13 O3 . -2.8(3)
C16 N2 C13 C9 . 177.28(16)
C13 N2 C14 C15 . -102.9(3)
C16 N2 C14 C15 . 79.5(3)
C13 N2 C16 C17 . -88.5(3)
C14 N2 C16 C17 . 89.2(3)
O1 C1 C2 C3 . 167.34(15)
O1 C1 C2 C7 . -13.2(2)
O2 C1 C2 C3 . -12.1(2)
O2 C1 C2 C7 . 167.34(19)
C1 C2 C3 C4 . 179.08(15)
C7 C2 C3 C4 . -0.4(2)
C1 C2 C7 C6 . -178.40(16)
C3 C2 C7 C6 . 1.1(3)
C2 C3 C4 Cl1 . 178.47(12)
C2 C3 C4 C5 . -0.4(2)
C6 C5 C4 Cl1 . -178.34(14)
C6 C5 C4 C3 . 0.6(3)
C4 C5 C6 C7 . 0.1(3)
C2 C7 C6 C5 . -0.9(3)
C10 C9 C8 N1 . 0.2(3)
C13 C9 C8 N1 . 175.42(16)
C8 C9 C10 C11 . -0.5(3)
C13 C9 C10 C11 . -175.56(19)
C8 C9 C13 O3 . -79.9(3)
C8 C9 C13 N2 . 100.0(2)
C10 C9 C13 O3 . 95.1(3)
C10 C9 C13 N2 . -85.0(2)
C9 C10 C11 C12 . 0.2(3)
N1 C12 C11 C10 . 0.4(3)
